data_4126487
loop_
_publ_author_name
'Sung, Siyoung'
'Kumar, Davinder'
'Gil-Sepulcre, Marcos'
'Nippe, Michael'

_publ_section_title
;
 Electrocatalytic CO2 Reduction by Imidazolium-Functionalized Molecular
 Catalysts.
;
_journal_name_full 'Journal of the American Chemical Society'
_journal_paper_doi 10.1021/jacs.7b07709
_journal_year 2017
_chemical_formula_moiety 'C20 H19 Cl N4 O3 Re, F6 P'
_chemical_formula_sum 'C20 H19 Cl F6 N4 O3 P Re'
_chemical_formula_weight 730.01
_space_group_crystal_system monoclinic
_space_group_IT_number 14
_space_group_name_Hall '-P 2ybc'
_space_group_name_H-M_alt 'P 1 21/c 1'
_symmetry_space_group_name_Hall '-P 2ybc'
_symmetry_space_group_name_H-M 'P 1 21/c 1'
_atom_sites_solution_hydrogens geom
_atom_sites_solution_primary direct
_audit_creation_date 2017-07-22
_audit_creation_method
;
Olex2 1.2
(compiled 2017.01.04 svn.r3372 for OlexSys, GUI svn.r5292)
;
_cell_angle_alpha 90
_cell_angle_beta 96.275(10)
_cell_angle_gamma 90
_cell_formula_units_Z 4
_cell_length_a 24.139(5)
_cell_length_b 7.2702(14)
_cell_length_c 13.564(3)
_cell_measurement_reflns_used 9868
_cell_measurement_temperature 110(2)
_cell_measurement_theta_max 23.3947
_cell_measurement_theta_min 2.5465
_cell_volume 2366.2(9)
_computing_molecular_graphics 'Olex2 (Dolomanov et al., 2009)'
_computing_publication_material 'Olex2 (Dolomanov et al., 2009)'
_computing_structure_refinement 'XL (Sheldrick, 2008)'
_computing_structure_solution 'XS (Sheldrick, 2008)'
_diffrn_ambient_temperature 110(2)
_diffrn_measured_fraction_theta_full 1.000
_diffrn_measured_fraction_theta_max 0.997
_diffrn_measurement_device_type 'Bruker APEX-II CCD'
_diffrn_measurement_method '\f and \w scans'
_diffrn_radiation_type MoK\a
_diffrn_radiation_wavelength 0.71073
_diffrn_reflns_av_R_equivalents 0.1217
_diffrn_reflns_av_unetI/netI 0.0621
_diffrn_reflns_Laue_measured_fraction_full 1.000
_diffrn_reflns_Laue_measured_fraction_max 0.997
_diffrn_reflns_limit_h_max 30
_diffrn_reflns_limit_h_min -31
_diffrn_reflns_limit_k_max 9
_diffrn_reflns_limit_k_min -9
_diffrn_reflns_limit_l_max 17
_diffrn_reflns_limit_l_min -17
_diffrn_reflns_number 66823
_diffrn_reflns_point_group_measured_fraction_full 1.000
_diffrn_reflns_point_group_measured_fraction_max 0.997
_diffrn_reflns_theta_full 25.242
_diffrn_reflns_theta_max 27.182
_diffrn_reflns_theta_min 1.697
_exptl_absorpt_coefficient_mu 5.395
_exptl_absorpt_correction_T_max 0.627
_exptl_absorpt_correction_T_min 0.563
_exptl_absorpt_correction_type multi-scan
_exptl_absorpt_process_details SADABS
_exptl_crystal_colour yellow
_exptl_crystal_density_diffrn 2.049
_exptl_crystal_description block
_exptl_crystal_F_000 1408
_exptl_crystal_size_max 0.21
_exptl_crystal_size_mid 0.2
_exptl_crystal_size_min 0.2
_refine_diff_density_max 1.396
_refine_diff_density_min -2.351
_refine_diff_density_rms 0.191
_refine_ls_extinction_method none
_refine_ls_goodness_of_fit_ref 1.058
_refine_ls_hydrogen_treatment constr
_refine_ls_matrix_type full
_refine_ls_number_parameters 316
_refine_ls_number_reflns 5254
_refine_ls_number_restraints 0
_refine_ls_restrained_S_all 1.058
_refine_ls_R_factor_all 0.0715
_refine_ls_R_factor_gt 0.0419
_refine_ls_shift/su_max 0.000
_refine_ls_shift/su_mean 0.000
_refine_ls_structure_factor_coef Fsqd
_refine_ls_weighting_details 'w=1/[\s^2^(Fo^2^)+(0.0385P)^2^+15.8947P] where P=(Fo^2^+2Fc^2^)/3'
_refine_ls_weighting_scheme calc
_refine_ls_wR_factor_gt 0.0967
_refine_ls_wR_factor_ref 0.1186
_reflns_Friedel_coverage 0.000
_reflns_number_gt 3453
_reflns_number_total 5254
_reflns_threshold_expression 'I > 2\s(I)'
_cod_data_source_file ja7b07709_si_003.cif
_cod_data_source_block Compound2
_cod_original_cell_volume 2366.2(8)
_cod_database_code 4126487
_shelxl_version_number 2014/6
_shelx_space_group_comment
;
The symmetry employed for this shelxl refinement is uniquely defined
by the following loop, which should always be used as a source of
symmetry information in preference to the above space-group names.
They are only intended as comments.
;
_shelx_estimated_absorpt_t_max 0.412
_shelx_estimated_absorpt_t_min 0.397
_olex2_refinement_description
;
1. Fixed Uiso
 At 1.2 times of:
  All C(H) groups, All C(H,H) groups
 At 1.5 times of:
  All C(H,H,H) groups
2. Uiso/Uaniso restraints and constraints
Uanis(C3) = Uanis(C2) = Uanis(C1)
3.a Secondary CH2 refined with riding coordinates:
 C15(H15A,H15B)
3.b Aromatic/amide H refined with riding coordinates:
 C10(H10), C12(H12), C11(H11), C6(H6), C18(H18), C5(H5), C7(H7), C17(H17)
3.c Idealised Me refined as rotating group:
 C14(H14A,H14B,H14C), C19(H19A,H19B,H19C), C20(H20A,H20B,H20C)
;
_olex2_submission_special_instructions 'No special instructions were received'

loop_
_space_group_symop_operation_xyz
'x, y, z'
'-x, y+1/2, -z+1/2'
'-x, -y, -z'
'x, -y-1/2, z-1/2'

loop_
_atom_site_label
_atom_site_type_symbol
_atom_site_fract_x
_atom_site_fract_y
_atom_site_fract_z
_atom_site_U_iso_or_equiv
_atom_site_adp_type
_atom_site_occupancy
_atom_site_site_symmetry_order
_atom_site_calc_flag
_atom_site_refinement_flags_posn
Re1 Re 0.16326(2) 0.75196(4) 0.12128(2) 0.02133(10) Uani 1 1 d .
P1 P 0.60021(9) 0.8885(3) 0.25810(15) 0.0286(4) Uani 1 1 d .
Cl1 Cl 0.11365(9) 0.6549(3) -0.03852(15) 0.0390(5) Uani 1 1 d .
C1 C 0.1167(3) 0.6027(12) 0.1961(5) 0.0328(11) Uani 1 1 d .
N1 N 0.1089(2) 0.9972(8) 0.0922(4) 0.0220(13) Uani 1 1 d .
O6 O 0.2304(3) 0.3932(8) 0.1286(4) 0.0405(14) Uani 1 1 d .
C3 C 0.2045(4) 0.8523(13) 0.2449(6) 0.0328(11) Uani 1 1 d .
C10 C 0.1948(3) 1.1789(12) -0.0949(6) 0.0312(18) Uani 1 1 d .
H10 H 0.1716 1.2685 -0.1261 0.037 Uiso 1 1 calc R
C12 C 0.2830(4) 1.0275(12) -0.0680(6) 0.037(2) Uani 1 1 d .
H12 H 0.3199 1.0146 -0.0811 0.045 Uiso 1 1 calc R
O13 O 0.0917(3) 0.5046(9) 0.2400(4) 0.0444(16) Uani 1 1 d .
C11 C 0.2487(3) 1.1560(12) -0.1188(6) 0.0325(18) Uani 1 1 d .
H11 H 0.2617 1.2265 -0.1687 0.039 Uiso 1 1 calc R
N2 N 0.2089(3) 0.9321(8) 0.0249(4) 0.0233(13) Uani 1 1 d .
C13 C 0.2619(4) 0.9182(11) 0.0025(6) 0.0326(19) Uani 1 1 d .
O17 O 0.2257(3) 0.8923(10) 0.3102(6) 0.0572(19) Uani 1 1 d .
C8 C 0.1196(3) 1.0928(10) 0.0091(5) 0.0252(16) Uani 1 1 d .
C16 C 0.3836(4) 0.6995(12) -0.0217(6) 0.038(2) Uani 1 1 d .
C6 C 0.0325(3) 1.2465(11) 0.0018(6) 0.0307(16) Uani 1 1 d .
H6 H 0.0061 1.3255 -0.0303 0.037 Uiso 1 1 calc R
C18 C 0.3956(4) 0.8970(12) 0.1029(6) 0.043(2) Uani 1 1 d .
H18 H 0.3882 0.9746 0.1544 0.052 Uiso 1 1 calc R
C4 C 0.0614(3) 1.0370(11) 0.1326(5) 0.0260(17) Uani 1 1 d .
C2 C 0.2074(3) 0.5317(13) 0.1253(5) 0.0328(11) Uani 1 1 d .
C9 C 0.1760(3) 1.0637(10) -0.0225(5) 0.0244(16) Uani 1 1 d .
N3 N 0.3577(3) 0.7889(10) 0.0452(5) 0.0356(17) Uani 1 1 d .
N4 N 0.4366(3) 0.7418(11) -0.0083(6) 0.0405(18) Uani 1 1 d .
C5 C 0.0229(3) 1.1633(11) 0.0886(6) 0.0285(17) Uani 1 1 d .
H5 H -0.0091 1.1907 0.1181 0.034 Uiso 1 1 calc R
C7 C 0.0814(4) 1.2127(10) -0.0377(6) 0.033(2) Uani 1 1 d .
H7 H 0.0887 1.2708 -0.0960 0.040 Uiso 1 1 calc R
C15 C 0.2984(4) 0.7710(13) 0.0578(7) 0.046(2) Uani 1 1 d .
H15A H 0.2939 0.7782 0.1279 0.055 Uiso 1 1 calc R
H15B H 0.2855 0.6506 0.0344 0.055 Uiso 1 1 calc R
C14 C 0.0493(4) 0.9422(14) 0.2269(6) 0.042(2) Uani 1 1 d .
H14A H 0.0338 0.8227 0.2112 0.062 Uiso 1 1 calc GR
H14B H 0.0231 1.0141 0.2589 0.062 Uiso 1 1 calc GR
H14C H 0.0832 0.9293 0.2704 0.062 Uiso 1 1 calc GR
F1 F 0.65112(19) 0.7525(6) 0.2501(4) 0.0395(11) Uani 1 1 d .
F2 F 0.5590(2) 0.7140(7) 0.2570(4) 0.0425(13) Uani 1 1 d .
F3 F 0.5891(2) 0.8964(7) 0.1383(3) 0.0446(13) Uani 1 1 d .
F4 F 0.6096(2) 0.8804(8) 0.3759(3) 0.0496(14) Uani 1 1 d .
F5 F 0.6405(2) 1.0622(7) 0.2566(4) 0.0500(14) Uani 1 1 d .
F6 F 0.5479(2) 1.0214(8) 0.2640(5) 0.0621(17) Uani 1 1 d .
C19 C 0.3592(5) 0.5689(14) -0.0969(7) 0.053(3) Uani 1 1 d .
H19A H 0.3626 0.4461 -0.0709 0.080 Uiso 1 1 calc GR
H19B H 0.3784 0.5777 -0.1550 0.080 Uiso 1 1 calc GR
H19C H 0.3205 0.5975 -0.1138 0.080 Uiso 1 1 calc GR
C17 C 0.4449(4) 0.8674(14) 0.0696(7) 0.049(3) Uani 1 1 d .
H17 H 0.4786 0.9208 0.0940 0.059 Uiso 1 1 calc R
C20 C 0.4803(5) 0.6895(18) -0.0707(10) 0.079(4) Uani 1 1 d .
H20A H 0.4779 0.5600 -0.0843 0.118 Uiso 1 1 calc GR
H20B H 0.5162 0.7176 -0.0365 0.118 Uiso 1 1 calc GR
H20C H 0.4751 0.7567 -0.1319 0.118 Uiso 1 1 calc GR

loop_
_atom_site_aniso_label
_atom_site_aniso_U_11
_atom_site_aniso_U_22
_atom_site_aniso_U_33
_atom_site_aniso_U_23
_atom_site_aniso_U_13
_atom_site_aniso_U_12
Re1 0.02419(16) 0.02409(16) 0.01586(14) 0.00114(13) 0.00293(10) -0.00094(15)
P1 0.0342(11) 0.0276(11) 0.0249(10) -0.0010(8) 0.0078(8) -0.0016(9)
Cl1 0.0476(13) 0.0354(12) 0.0337(11) -0.0005(9) 0.0032(9) 0.0006(10)
C1 0.033(3) 0.047(3) 0.019(2) 0.005(2) 0.0050(19) 0.007(2)
N1 0.021(3) 0.022(3) 0.022(3) -0.004(2) 0.002(2) 0.003(3)
O6 0.053(4) 0.032(3) 0.037(3) 0.001(3) 0.006(3) 0.007(3)
C3 0.033(3) 0.047(3) 0.019(2) 0.005(2) 0.0050(19) 0.007(2)
C10 0.031(4) 0.036(4) 0.026(4) 0.003(3) 0.000(3) -0.002(4)
C12 0.036(5) 0.039(5) 0.039(5) 0.006(4) 0.012(4) 0.003(4)
O13 0.044(4) 0.053(4) 0.038(3) 0.010(3) 0.013(3) -0.019(3)
C11 0.033(5) 0.038(5) 0.028(4) 0.006(4) 0.010(3) -0.006(4)
N2 0.028(3) 0.021(3) 0.022(3) 0.005(2) 0.010(3) 0.002(3)
C13 0.041(5) 0.030(4) 0.028(4) 0.004(3) 0.007(4) 0.007(4)
O17 0.050(4) 0.053(4) 0.071(5) -0.022(4) 0.015(4) -0.006(4)
C8 0.033(4) 0.014(4) 0.029(4) 0.001(3) 0.005(3) -0.002(3)
C16 0.049(6) 0.031(5) 0.034(5) 0.009(3) 0.004(4) 0.010(4)
C6 0.027(4) 0.023(4) 0.041(4) -0.005(4) -0.001(3) -0.003(4)
C18 0.062(7) 0.035(5) 0.031(5) -0.001(4) 0.001(4) -0.018(5)
C4 0.025(4) 0.034(4) 0.019(4) -0.007(3) 0.004(3) -0.005(3)
C2 0.033(3) 0.047(3) 0.019(2) 0.005(2) 0.0050(19) 0.007(2)
C9 0.031(4) 0.023(4) 0.019(3) -0.004(3) 0.003(3) -0.006(3)
N3 0.033(4) 0.041(5) 0.033(4) 0.006(3) 0.005(3) 0.002(3)
N4 0.030(4) 0.052(5) 0.041(4) 0.021(4) 0.011(3) 0.012(4)
C5 0.028(4) 0.025(4) 0.032(4) -0.009(3) 0.004(3) 0.000(4)
C7 0.035(5) 0.030(5) 0.035(4) 0.002(3) 0.008(4) 0.000(3)
C15 0.044(5) 0.046(6) 0.051(6) 0.020(4) 0.022(4) 0.016(5)
C14 0.031(5) 0.067(7) 0.028(4) 0.002(4) 0.010(4) 0.008(4)
F1 0.031(2) 0.044(3) 0.044(3) -0.005(2) 0.006(2) 0.005(2)
F2 0.032(3) 0.047(3) 0.048(3) 0.006(2) 0.005(2) -0.012(2)
F3 0.049(3) 0.058(3) 0.025(2) 0.012(2) -0.001(2) -0.008(3)
F4 0.067(4) 0.058(4) 0.026(3) -0.007(2) 0.012(2) -0.005(3)
F5 0.065(4) 0.037(3) 0.051(3) -0.007(2) 0.018(3) -0.021(3)
F6 0.059(4) 0.054(4) 0.079(4) 0.012(3) 0.028(3) 0.025(3)
C19 0.083(8) 0.044(6) 0.031(5) -0.007(4) -0.001(5) 0.007(5)
C17 0.043(6) 0.053(6) 0.046(6) 0.016(5) -0.019(4) -0.013(5)
C20 0.061(7) 0.092(9) 0.094(9) 0.045(8) 0.051(7) 0.040(7)

loop_
_atom_type_symbol
_atom_type_description
_atom_type_scat_dispersion_real
_atom_type_scat_dispersion_imag
_atom_type_scat_source
C C 0.0033 0.0016 'International Tables Vol C Tables 4.2.6.8 and 6.1.1.4'
H H 0.0000 0.0000 'International Tables Vol C Tables 4.2.6.8 and 6.1.1.4'
N N 0.0061 0.0033 'International Tables Vol C Tables 4.2.6.8 and 6.1.1.4'
O O 0.0106 0.0060 'International Tables Vol C Tables 4.2.6.8 and 6.1.1.4'
F F 0.0171 0.0103 'International Tables Vol C Tables 4.2.6.8 and 6.1.1.4'
P P 0.1023 0.0942 'International Tables Vol C Tables 4.2.6.8 and 6.1.1.4'
Cl Cl 0.1484 0.1585 'International Tables Vol C Tables 4.2.6.8 and 6.1.1.4'
Re Re -1.0185 7.2310 'International Tables Vol C Tables 4.2.6.8 and 6.1.1.4'

loop_
_geom_angle_atom_site_label_1
_geom_angle_atom_site_label_2
_geom_angle_atom_site_label_3
_geom_angle
C1 Re1 Cl1 92.7(2)
C1 Re1 N1 100.2(3)
C1 Re1 C3 91.7(3)
C1 Re1 N2 174.0(3)
N1 Re1 Cl1 81.54(16)
N1 Re1 N2 75.2(2)
C3 Re1 Cl1 174.8(3)
C3 Re1 N1 95.0(3)
C3 Re1 N2 92.6(3)
N2 Re1 Cl1 82.88(17)
C2 Re1 Cl1 90.1(2)
C2 Re1 C1 82.5(3)
C2 Re1 N1 171.3(3)
C2 Re1 C3 93.3(3)
C2 Re1 N2 101.5(3)
F1 P1 F2 89.5(3)
F1 P1 F3 89.9(3)
F1 P1 F5 90.9(3)
F1 P1 F6 178.3(3)
F2 P1 F3 89.2(3)
F4 P1 F1 91.1(3)
F4 P1 F2 90.0(3)
F4 P1 F3 178.7(3)
F4 P1 F5 91.3(3)
F4 P1 F6 89.9(3)
F5 P1 F2 178.7(3)
F5 P1 F3 89.6(3)
F5 P1 F6 90.5(3)
F6 P1 F2 89.2(3)
F6 P1 F3 89.1(3)
O13 C1 Re1 175.2(7)
C8 N1 Re1 113.0(5)
C4 N1 Re1 127.5(5)
C4 N1 C8 117.9(6)
O17 C3 Re1 175.1(9)
C11 C10 H10 120.8
C11 C10 C9 118.4(8)
C9 C10 H10 120.8
C11 C12 H12 120.4
C11 C12 C13 119.1(8)
C13 C12 H12 120.4
C10 C11 H11 120.3
C12 C11 C10 119.5(8)
C12 C11 H11 120.3
C13 N2 Re1 129.0(5)
C13 N2 C9 117.7(6)
C9 N2 Re1 113.0(5)
C12 C13 C15 120.3(8)
N2 C13 C12 122.9(7)
N2 C13 C15 116.8(7)
N1 C8 C9 115.2(6)
C7 C8 N1 121.5(7)
C7 C8 C9 123.2(7)
N3 C16 C19 127.3(9)
N4 C16 N3 108.5(8)
N4 C16 C19 124.1(9)
C5 C6 H6 120.3
C5 C6 C7 119.4(8)
C7 C6 H6 120.3
N3 C18 H18 127.0
C17 C18 H18 127.0
C17 C18 N3 106.0(8)
N1 C4 C5 121.4(7)
N1 C4 C14 119.8(7)
C5 C4 C14 118.8(7)
O6 C2 Re1 175.2(8)
C10 C9 C8 119.6(7)
N2 C9 C10 122.3(7)
N2 C9 C8 118.0(6)
C16 N3 C18 109.4(8)
C16 N3 C15 125.2(8)
C18 N3 C15 125.4(8)
C16 N4 C17 108.4(7)
C16 N4 C20 127.6(10)
C17 N4 C20 123.6(9)
C6 C5 C4 119.6(7)
C6 C5 H5 120.2
C4 C5 H5 120.2
C8 C7 H7 120.1
C6 C7 C8 119.9(8)
C6 C7 H7 120.1
C13 C15 H15A 108.9
C13 C15 H15B 108.9
N3 C15 C13 113.5(7)
N3 C15 H15A 108.9
N3 C15 H15B 108.9
H15A C15 H15B 107.7
C4 C14 H14A 109.5
C4 C14 H14B 109.5
C4 C14 H14C 109.5
H14A C14 H14B 109.5
H14A C14 H14C 109.5
H14B C14 H14C 109.5
C16 C19 H19A 109.5
C16 C19 H19B 109.5
C16 C19 H19C 109.5
H19A C19 H19B 109.5
H19A C19 H19C 109.5
H19B C19 H19C 109.5
C18 C17 N4 107.6(8)
C18 C17 H17 126.2
N4 C17 H17 126.2
N4 C20 H20A 109.5
N4 C20 H20B 109.5
N4 C20 H20C 109.5
H20A C20 H20B 109.5
H20A C20 H20C 109.5
H20B C20 H20C 109.5

loop_
_geom_bond_atom_site_label_1
_geom_bond_atom_site_label_2
_geom_bond_distance
Re1 Cl1 2.462(2)
Re1 C1 1.928(8)
Re1 N1 2.223(6)
Re1 C3 1.993(9)
Re1 N2 2.225(6)
Re1 C2 1.921(9)
P1 F1 1.590(5)
P1 F2 1.610(5)
P1 F3 1.619(5)
P1 F4 1.590(5)
P1 F5 1.595(5)
P1 F6 1.599(6)
C1 O13 1.143(9)
N1 C8 1.374(9)
N1 C4 1.354(9)
O6 C2 1.149(10)
C3 O17 1.016(9)
C10 H10 0.9300
C10 C11 1.385(11)
C10 C9 1.403(10)
C12 H12 0.9300
C12 C11 1.381(11)
C12 C13 1.384(11)
C11 H11 0.9300
N2 C13 1.350(10)
N2 C9 1.359(9)
C13 C15 1.530(11)
C8 C9 1.486(10)
C8 C7 1.374(11)
C16 N3 1.328(11)
C16 N4 1.309(12)
C16 C19 1.470(13)
C6 H6 0.9300
C6 C5 1.366(11)
C6 C7 1.370(11)
C18 H18 0.9300
C18 N3 1.382(11)
C18 C17 1.336(13)
C4 C5 1.394(11)
C4 C14 1.509(11)
N3 C15 1.466(11)
N4 C17 1.394(12)
N4 C20 1.471(12)
C5 H5 0.9300
C7 H7 0.9300
C15 H15A 0.9700
C15 H15B 0.9700
C14 H14A 0.9600
C14 H14B 0.9600
C14 H14C 0.9600
C19 H19A 0.9600
C19 H19B 0.9600
C19 H19C 0.9600
C17 H17 0.9300
C20 H20A 0.9600
C20 H20B 0.9600
C20 H20C 0.9600

loop_
_geom_torsion_atom_site_label_1
_geom_torsion_atom_site_label_2
_geom_torsion_atom_site_label_3
_geom_torsion_atom_site_label_4
_geom_torsion
Re1 N1 C8 C9 -22.3(8)
Re1 N1 C8 C7 160.7(6)
Re1 N1 C4 C5 -160.9(5)
Re1 N1 C4 C14 18.5(10)
Re1 N2 C13 C12 172.1(6)
Re1 N2 C13 C15 -6.8(11)
Re1 N2 C9 C10 -172.9(6)
Re1 N2 C9 C8 11.2(8)
N1 C8 C9 C10 -168.5(7)
N1 C8 C9 N2 7.5(10)
N1 C8 C7 C6 3.6(12)
N1 C4 C5 C6 1.3(11)
C12 C13 C15 N3 13.1(12)
C11 C10 C9 N2 0.4(12)
C11 C10 C9 C8 176.2(7)
C11 C12 C13 N2 -0.5(13)
C11 C12 C13 C15 178.3(8)
N2 C13 C15 N3 -168.1(7)
C13 C12 C11 C10 3.0(13)
C13 N2 C9 C10 2.0(11)
C13 N2 C9 C8 -173.8(7)
C8 N1 C4 C5 3.6(10)
C8 N1 C4 C14 -177.0(7)
C16 N3 C15 C13 -95.1(10)
C16 N4 C17 C18 0.7(10)
C18 N3 C15 C13 86.9(10)
C4 N1 C8 C9 171.0(6)
C4 N1 C8 C7 -6.0(10)
C9 C10 C11 C12 -3.0(12)
C9 N2 C13 C12 -2.0(12)
C9 N2 C13 C15 179.2(7)
C9 C8 C7 C6 -173.2(7)
N3 C16 N4 C17 -1.3(9)
N3 C16 N4 C20 -173.7(8)
N3 C18 C17 N4 0.2(10)
N4 C16 N3 C18 1.4(10)
N4 C16 N3 C15 -176.8(7)
C5 C6 C7 C8 1.4(12)
C7 C8 C9 C10 8.5(11)
C7 C8 C9 N2 -175.5(7)
C7 C6 C5 C4 -3.8(11)
C14 C4 C5 C6 -178.2(7)
C19 C16 N3 C18 179.3(8)
C19 C16 N3 C15 1.1(14)
C19 C16 N4 C17 -179.3(8)
C19 C16 N4 C20 8.3(14)
C17 C18 N3 C16 -1.0(10)
C17 C18 N3 C15 177.3(8)
C20 N4 C17 C18 173.5(8)
